data_2234583
loop_
_publ_author_name
'Jin, Lei'
'Li, Yong-Jun'

_publ_section_title
;
 Butyltriethylammonium tetrachloridoferrate(III)
;
_journal_coeditor_code EZ2288
_journal_issue 5
_journal_name_full 'Acta Crystallographica Section E'
_journal_page_first m656
_journal_paper_doi 10.1107/S1600536812017047
_journal_volume 68
_journal_year 2012
_chemical_formula_iupac '(C10 H24 N) [Fe Cl4]'
_chemical_formula_moiety 'C10 H24 N +, Cl4 Fe -'
_chemical_formula_sum 'C10 H24 Cl4 Fe N'
_chemical_formula_weight 355.95
_chemical_name_systematic
;
Butyltriethylammonium tetrachloridoferrate(III)
;
_space_group_IT_number 14
_symmetry_cell_setting monoclinic
_symmetry_space_group_name_Hall '-P 2ybc'
_symmetry_space_group_name_H-M 'P 1 21/c 1'
_atom_sites_solution_hydrogens geom
_atom_sites_solution_primary direct
_atom_sites_solution_secondary difmap
_audit_creation_method SHELXL-97
_cell_angle_alpha 90.00
_cell_angle_beta 91.51(3)
_cell_angle_gamma 90.00
_cell_formula_units_Z 4
_cell_length_a 7.6197(15)
_cell_length_b 11.671(2)
_cell_length_c 18.473(4)
_cell_measurement_temperature 293(2)
_cell_measurement_theta_max 27.48
_cell_measurement_theta_min 3.19
_cell_volume 1642.2(6)
_computing_cell_refinement 'CrystalClear (Rigaku, 2005)'
_computing_data_collection 'CrystalClear (Rigaku, 2005)'
_computing_data_reduction 'CrystalClear (Rigaku, 2005)'
_computing_molecular_graphics 'SHELXTL (Sheldrick, 2008)'
_computing_publication_material 'SHELXTL (Sheldrick, 2008)'
_computing_structure_refinement 'SHELXL97 (Sheldrick, 2008)'
_computing_structure_solution 'SHELXS97 (Sheldrick, 2008)'
_diffrn_ambient_temperature 293(2)
_diffrn_detector_area_resol_mean 13.6612
_diffrn_measured_fraction_theta_full 0.999
_diffrn_measured_fraction_theta_max 0.999
_diffrn_measurement_device_type 'Rigaku Mercury2'
_diffrn_measurement_method CCD_Profile_fitting
_diffrn_radiation_monochromator graphite
_diffrn_radiation_source 'fine-focus sealed tube'
_diffrn_radiation_type MoK\a
_diffrn_radiation_wavelength 0.71073
_diffrn_reflns_av_R_equivalents 0.0524
_diffrn_reflns_av_sigmaI/netI 0.0409
_diffrn_reflns_limit_h_max 9
_diffrn_reflns_limit_h_min -9
_diffrn_reflns_limit_k_max 15
_diffrn_reflns_limit_k_min -15
_diffrn_reflns_limit_l_max 23
_diffrn_reflns_limit_l_min -23
_diffrn_reflns_number 16819
_diffrn_reflns_theta_full 27.48
_diffrn_reflns_theta_max 27.48
_diffrn_reflns_theta_min 3.19
_exptl_absorpt_coefficient_mu 1.547
_exptl_absorpt_correction_T_max 0.734
_exptl_absorpt_correction_T_min 0.655
_exptl_absorpt_correction_type multi-scan
_exptl_absorpt_process_details '(CrystalClear; Rigaku, 2005)'
_exptl_crystal_colour orange
_exptl_crystal_density_diffrn 1.440
_exptl_crystal_density_method 'not measured'
_exptl_crystal_description block
_exptl_crystal_F_000 740
_exptl_crystal_size_max 0.28
_exptl_crystal_size_mid 0.24
_exptl_crystal_size_min 0.20
_refine_diff_density_max 0.304
_refine_diff_density_min -0.530
_refine_ls_extinction_method none
_refine_ls_goodness_of_fit_ref 1.095
_refine_ls_hydrogen_treatment constr
_refine_ls_matrix_type full
_refine_ls_number_parameters 149
_refine_ls_number_reflns 3754
_refine_ls_number_restraints 0
_refine_ls_restrained_S_all 1.095
_refine_ls_R_factor_all 0.0695
_refine_ls_R_factor_gt 0.0475
_refine_ls_shift/su_max 0.000
_refine_ls_shift/su_mean 0.000
_refine_ls_structure_factor_coef Fsqd
_refine_ls_weighting_details 'calc w=1/[\s^2^(Fo^2^)+(0.0447P)^2^+0.8101P] where P=(Fo^2^+2Fc^2^)/3'
_refine_ls_weighting_scheme calc
_refine_ls_wR_factor_gt 0.1083
_refine_ls_wR_factor_ref 0.1174
_reflns_number_gt 2766
_reflns_number_total 3754
_reflns_threshold_expression I>2sigma(I)
_cod_data_source_file ez2288.cif
_cod_data_source_block I
_cod_original_sg_symbol_H-M 'P 21/c'
_cod_database_code 2234583
_cod_database_fobs_code 2234583

loop_
_symmetry_equiv_pos_as_xyz
'x, y, z'
'-x, y+1/2, -z+1/2'
'-x, -y, -z'
'x, -y-1/2, z-1/2'

loop_
_atom_site_type_symbol
_atom_site_label
_atom_site_fract_x
_atom_site_fract_y
_atom_site_fract_z
_atom_site_U_iso_or_equiv
_atom_site_adp_type
_atom_site_calc_flag
_atom_site_refinement_flags
_atom_site_occupancy
_atom_site_symmetry_multiplicity
C C1 0.3896(4) 0.6311(3) 0.58003(19) 0.0585(9) Uani d . 1 1
H H1A 0.3166 0.6969 0.5712 0.088 Uiso calc R 1 1
H H1B 0.3229 0.5726 0.6033 0.088 Uiso calc R 1 1
H H1C 0.4312 0.6025 0.5349 0.088 Uiso calc R 1 1
C C2 0.5419(4) 0.6641(2) 0.62761(16) 0.0415(7) Uani d . 1 1
H H2A 0.6114 0.5960 0.6375 0.050 Uiso calc R 1 1
H H2B 0.4974 0.6906 0.6734 0.050 Uiso calc R 1 1
C C3 0.8471(5) 0.6102(3) 0.5330(2) 0.0643(10) Uani d . 1 1
H H3A 0.9425 0.6209 0.5673 0.096 Uiso calc R 1 1
H H3B 0.8928 0.5938 0.4862 0.096 Uiso calc R 1 1
H H3C 0.7754 0.5475 0.5481 0.096 Uiso calc R 1 1
C C4 0.7386(4) 0.7171(3) 0.52879(16) 0.0424(7) Uani d . 1 1
H H4A 0.6438 0.7052 0.4935 0.051 Uiso calc R 1 1
H H4B 0.8112 0.7787 0.5110 0.051 Uiso calc R 1 1
C C5 0.9389(4) 0.8585(3) 0.63699(19) 0.0554(9) Uani d . 1 1
H H5A 0.9974 0.8332 0.5944 0.083 Uiso calc R 1 1
H H5B 1.0227 0.8654 0.6765 0.083 Uiso calc R 1 1
H H5C 0.8849 0.9315 0.6278 0.083 Uiso calc R 1 1
C C6 0.8021(4) 0.7737(3) 0.65603(16) 0.0441(7) Uani d . 1 1
H H6A 0.7472 0.7990 0.7001 0.053 Uiso calc R 1 1
H H6B 0.8589 0.7010 0.6664 0.053 Uiso calc R 1 1
C C7 0.2880(5) 1.0847(3) 0.6797(2) 0.0670(10) Uani d . 1 1
H H7A 0.2027 1.0362 0.7017 0.101 Uiso calc R 1 1
H H7B 0.2314 1.1524 0.6612 0.101 Uiso calc R 1 1
H H7C 0.3765 1.1057 0.7152 0.101 Uiso calc R 1 1
C C8 0.3716(4) 1.0216(3) 0.61889(18) 0.0512(8) Uani d . 1 1
H H8A 0.4515 1.0728 0.5947 0.061 Uiso calc R 1 1
H H8B 0.2811 0.9988 0.5839 0.061 Uiso calc R 1 1
C C9 0.4705(4) 0.9172(3) 0.64418(17) 0.0473(8) Uani d . 1 1
H H9A 0.5563 0.9387 0.6815 0.057 Uiso calc R 1 1
H H9B 0.3897 0.8629 0.6649 0.057 Uiso calc R 1 1
C C10 0.5615(4) 0.8626(2) 0.58253(15) 0.0372(6) Uani d . 1 1
H H10A 0.6427 0.9180 0.5631 0.045 Uiso calc R 1 1
H H10B 0.4744 0.8461 0.5447 0.045 Uiso calc R 1 1
Cl Cl1 0.44676(12) 0.65139(8) 0.36000(6) 0.0695(3) Uani d . 1 1
Cl Cl2 0.19519(11) 0.85280(7) 0.25806(4) 0.0545(2) Uani d . 1 1
Cl Cl3 -0.01438(13) 0.61475(8) 0.33742(5) 0.0689(3) Uani d . 1 1
Cl Cl4 0.15637(12) 0.84172(8) 0.44790(4) 0.0573(2) Uani d . 1 1
Fe Fe1 0.19494(6) 0.73961(4) 0.35064(2) 0.04185(15) Uani d . 1 1
N N1 0.6607(3) 0.75470(18) 0.59891(11) 0.0334(5) Uani d . 1 1

loop_
_atom_site_aniso_label
_atom_site_aniso_U_11
_atom_site_aniso_U_22
_atom_site_aniso_U_33
_atom_site_aniso_U_12
_atom_site_aniso_U_13
_atom_site_aniso_U_23
C1 0.0511(19) 0.062(2) 0.062(2) -0.0149(16) -0.0058(17) 0.0060(18)
C2 0.0437(16) 0.0405(16) 0.0406(16) -0.0044(13) 0.0042(13) 0.0069(13)
C3 0.070(2) 0.054(2) 0.070(2) 0.0133(18) 0.019(2) -0.0038(18)
C4 0.0472(17) 0.0459(17) 0.0345(16) 0.0019(13) 0.0081(13) -0.0029(13)
C5 0.0479(19) 0.063(2) 0.054(2) -0.0124(16) -0.0105(16) 0.0036(17)
C6 0.0431(17) 0.0526(19) 0.0360(17) -0.0029(14) -0.0102(13) 0.0059(13)
C7 0.059(2) 0.060(2) 0.082(3) 0.0044(17) 0.013(2) -0.024(2)
C8 0.0496(18) 0.0484(19) 0.055(2) 0.0031(14) -0.0012(16) -0.0073(15)
C9 0.0500(18) 0.0488(19) 0.0435(18) 0.0055(14) 0.0069(15) -0.0042(14)
C10 0.0403(15) 0.0357(15) 0.0356(15) 0.0025(12) 0.0003(12) 0.0038(12)
Cl1 0.0624(6) 0.0570(6) 0.0882(7) 0.0174(4) -0.0131(5) -0.0005(5)
Cl2 0.0583(5) 0.0617(5) 0.0438(4) 0.0026(4) 0.0076(4) 0.0148(4)
Cl3 0.0789(6) 0.0675(6) 0.0597(6) -0.0330(5) -0.0095(5) 0.0051(5)
Cl4 0.0683(6) 0.0638(6) 0.0397(4) -0.0043(4) 0.0026(4) -0.0073(4)
Fe1 0.0475(3) 0.0410(3) 0.0368(3) -0.00288(18) -0.00255(19) 0.00161(18)
N1 0.0337(12) 0.0370(13) 0.0294(12) 0.0002(10) 0.0008(10) 0.0057(9)

loop_
_atom_type_symbol
_atom_type_description
_atom_type_scat_dispersion_real
_atom_type_scat_dispersion_imag
_atom_type_scat_source
C C 0.0033 0.0016 'International Tables Vol C Tables 4.2.6.8 and 6.1.1.4'
H H 0.0000 0.0000 'International Tables Vol C Tables 4.2.6.8 and 6.1.1.4'
N N 0.0061 0.0033 'International Tables Vol C Tables 4.2.6.8 and 6.1.1.4'
Cl Cl 0.1484 0.1585 'International Tables Vol C Tables 4.2.6.8 and 6.1.1.4'
Fe Fe 0.3463 0.8444 'International Tables Vol C Tables 4.2.6.8 and 6.1.1.4'

loop_
_geom_angle_atom_site_label_1
_geom_angle_atom_site_label_2
_geom_angle_atom_site_label_3
_geom_angle_site_symmetry_1
_geom_angle_site_symmetry_3
_geom_angle
C2 C1 H1A . . 109.5
C2 C1 H1B . . 109.5
H1A C1 H1B . . 109.5
C2 C1 H1C . . 109.5
H1A C1 H1C . . 109.5
H1B C1 H1C . . 109.5
C1 C2 N1 . . 116.3(2)
C1 C2 H2A . . 108.2
N1 C2 H2A . . 108.2
C1 C2 H2B . . 108.2
N1 C2 H2B . . 108.2
H2A C2 H2B . . 107.4
C4 C3 H3A . . 109.5
C4 C3 H3B . . 109.5
H3A C3 H3B . . 109.5
C4 C3 H3C . . 109.5
H3A C3 H3C . . 109.5
H3B C3 H3C . . 109.5
C3 C4 N1 . . 115.4(3)
C3 C4 H4A . . 108.4
N1 C4 H4A . . 108.4
C3 C4 H4B . . 108.4
N1 C4 H4B . . 108.4
H4A C4 H4B . . 107.5
C6 C5 H5A . . 109.5
C6 C5 H5B . . 109.5
H5A C5 H5B . . 109.5
C6 C5 H5C . . 109.5
H5A C5 H5C . . 109.5
H5B C5 H5C . . 109.5
C5 C6 N1 . . 115.2(2)
C5 C6 H6A . . 108.5
N1 C6 H6A . . 108.5
C5 C6 H6B . . 108.5
N1 C6 H6B . . 108.5
H6A C6 H6B . . 107.5
C8 C7 H7A . . 109.5
C8 C7 H7B . . 109.5
H7A C7 H7B . . 109.5
C8 C7 H7C . . 109.5
H7A C7 H7C . . 109.5
H7B C7 H7C . . 109.5
C7 C8 C9 . . 112.6(3)
C7 C8 H8A . . 109.1
C9 C8 H8A . . 109.1
C7 C8 H8B . . 109.1
C9 C8 H8B . . 109.1
H8A C8 H8B . . 107.8
C10 C9 C8 . . 110.4(3)
C10 C9 H9A . . 109.6
C8 C9 H9A . . 109.6
C10 C9 H9B . . 109.6
C8 C9 H9B . . 109.6
H9A C9 H9B . . 108.1
C9 C10 N1 . . 116.6(2)
C9 C10 H10A . . 108.1
N1 C10 H10A . . 108.1
C9 C10 H10B . . 108.1
N1 C10 H10B . . 108.1
H10A C10 H10B . . 107.3
Cl1 Cl1 Fe1 1 . 0(10)
Cl2 Fe1 Cl3 . . 109.72(4)
Cl2 Fe1 Cl1 . 1 109.41(5)
Cl3 Fe1 Cl1 . 1 109.55(5)
Cl2 Fe1 Cl1 . . 109.41(5)
Cl3 Fe1 Cl1 . . 109.55(5)
Cl1 Fe1 Cl1 1 . 0.00(7)
Cl2 Fe1 Cl4 . . 108.71(4)
Cl3 Fe1 Cl4 . . 110.18(5)
Cl1 Fe1 Cl4 1 . 109.26(5)
Cl1 Fe1 Cl4 . . 109.26(5)
C10 N1 C2 . . 111.0(2)
C10 N1 C6 . . 111.5(2)
C2 N1 C6 . . 106.5(2)
C10 N1 C4 . . 106.3(2)
C2 N1 C4 . . 110.8(2)
C6 N1 C4 . . 110.8(2)

loop_
_geom_bond_atom_site_label_1
_geom_bond_atom_site_label_2
_geom_bond_site_symmetry_2
_geom_bond_distance
C1 C2 . 1.488(4)
C1 H1A . 0.9600
C1 H1B . 0.9600
C1 H1C . 0.9600
C2 N1 . 1.498(3)
C2 H2A . 0.9700
C2 H2B . 0.9700
C3 C4 . 1.497(4)
C3 H3A . 0.9600
C3 H3B . 0.9600
C3 H3C . 0.9600
C4 N1 . 1.504(3)
C4 H4A . 0.9700
C4 H4B . 0.9700
C5 C6 . 1.486(4)
C5 H5A . 0.9600
C5 H5B . 0.9600
C5 H5C . 0.9600
C6 N1 . 1.504(3)
C6 H6A . 0.9700
C6 H6B . 0.9700
C7 C8 . 1.498(5)
C7 H7A . 0.9600
C7 H7B . 0.9600
C7 H7C . 0.9600
C8 C9 . 1.501(4)
C8 H8A . 0.9700
C8 H8B . 0.9700
C9 C10 . 1.492(4)
C9 H9A . 0.9700
C9 H9B . 0.9700
C10 N1 . 1.496(3)
C10 H10A . 0.9700
C10 H10B . 0.9700
Cl1 Cl1 1 0.0000(18)
Cl1 Fe1 . 2.1804(10)
Cl2 Fe1 . 2.1611(9)
Cl3 Fe1 . 2.1695(10)
Cl4 Fe1 . 2.1823(10)
Fe1 Cl1 1 2.1804(10)

loop_
_geom_hbond_atom_site_label_D
_geom_hbond_atom_site_label_H
_geom_hbond_atom_site_label_A
_geom_hbond_site_symmetry_A
_geom_hbond_distance_DH
_geom_hbond_distance_HA
_geom_hbond_distance_DA
_geom_hbond_angle_DHA
C3 H3B Cl3 1_655 0.96 2.87 3.790(4) 162.0
C4 H4A Cl1 1 0.97 2.92 3.859(3) 162.7
